data_7052634
loop_
_publ_author_name
'Saad, Ali'
'Jeannin, Olivier'
'Fourmigu\'e, Marc'

_publ_section_title
;
 A binaphthol-substituted tetrathiafulvalene with axial chirality and
 its enantiopure TCNQF4 charge-transfer salts
;
_journal_issue 5
_journal_name_full 'New Journal of Chemistry'
_journal_page_first 1004
_journal_paper_doi 10.1039/c1nj20034h
_journal_volume 35
_journal_year 2011
_chemical_formula_moiety 'C30 H20 O2 S6, C12 F4 N4, C H2 Cl2'
_chemical_formula_sum 'C43 H22 Cl2 F4 N4 O2 S6'
_chemical_formula_weight 965.91
_chemical_name_systematic
;
?
;
_space_group_IT_number 1
_symmetry_cell_setting triclinic
_symmetry_space_group_name_Hall 'P 1'
_symmetry_space_group_name_H-M 'P 1'
_atom_sites_solution_hydrogens geom
_atom_sites_solution_primary direct
_atom_sites_solution_secondary difmap
_audit_creation_method SHELXL-97
_cell_angle_alpha 106.5560(10)
_cell_angle_beta 90.8750(10)
_cell_angle_gamma 92.7280(10)
_cell_formula_units_Z 2
_cell_length_a 8.5594(3)
_cell_length_b 13.0019(3)
_cell_length_c 18.8153(5)
_cell_measurement_reflns_used 9167
_cell_measurement_temperature 150(2)
_cell_measurement_theta_max 27.42
_cell_measurement_theta_min 2.38
_cell_volume 2003.93(10)
_computing_cell_refinement 'Bruker SMART (Bruker, 2002)'
_computing_data_collection 'Bruker SAINT (Bruker, 2002)'
_computing_data_reduction 'Bruker SAINT (Bruker, 2002)'
_computing_molecular_graphics 'Ortep-3 for Windows (Farrugia, 1997)'
_computing_publication_material 'WinGX publication routines (Farrugia, 1999)'
_computing_structure_refinement 'SHELXL-97 (Sheldrick, 1997)'
_computing_structure_solution 'SIR97 (Altomare et al., 1999)'
_diffrn_ambient_temperature 150(2)
_diffrn_detector 'CCD plate'
_diffrn_measured_fraction_theta_full 0.993
_diffrn_measured_fraction_theta_max 0.993
_diffrn_measurement_device_type 'APEXII, Bruker-AXS'
_diffrn_measurement_method 'CCD rotation images, thin slices'
_diffrn_radiation_monochromator graphite
_diffrn_radiation_source 'fine-focus sealed tube'
_diffrn_radiation_type MoK\a
_diffrn_radiation_wavelength 0.71073
_diffrn_reflns_av_R_equivalents 0.0344
_diffrn_reflns_av_sigmaI/netI 0.0454
_diffrn_reflns_limit_h_max 11
_diffrn_reflns_limit_h_min -11
_diffrn_reflns_limit_k_max 16
_diffrn_reflns_limit_k_min -16
_diffrn_reflns_limit_l_max 24
_diffrn_reflns_limit_l_min -24
_diffrn_reflns_number 32054
_diffrn_reflns_theta_full 27.45
_diffrn_reflns_theta_max 27.45
_diffrn_reflns_theta_min 1.13
_exptl_absorpt_coefficient_mu 0.540
_exptl_absorpt_correction_T_max 0.973
_exptl_absorpt_correction_T_min 0.907
_exptl_absorpt_correction_type multi-scan
_exptl_absorpt_process_details
;
[Sheldrick, G.M. (2002). SADABS Bruker AXS Inc., Madison, Wisconsin, USA]
;
_exptl_crystal_colour black
_exptl_crystal_density_diffrn 1.601
_exptl_crystal_density_method 'not measured'
_exptl_crystal_description prism
_exptl_crystal_F_000 980
_exptl_crystal_size_max 0.2
_exptl_crystal_size_mid 0.15
_exptl_crystal_size_min 0.05
_refine_diff_density_max 0.746
_refine_diff_density_min -0.658
_refine_diff_density_rms 0.140
_refine_ls_abs_structure_details 'Flack H D (1983), Acta Cryst. A39, 876-881'
_refine_ls_abs_structure_Flack 0.02(4)
_refine_ls_extinction_method none
_refine_ls_goodness_of_fit_ref 1.098
_refine_ls_hydrogen_treatment constr
_refine_ls_matrix_type full
_refine_ls_number_parameters 1137
_refine_ls_number_reflns 15364
_refine_ls_number_restraints 3
_refine_ls_restrained_S_all 1.098
_refine_ls_R_factor_all 0.0470
_refine_ls_R_factor_gt 0.0409
_refine_ls_shift/su_max 0.001
_refine_ls_shift/su_mean 0.000
_refine_ls_structure_factor_coef Fsqd
_refine_ls_weighting_details 'calc w=1/[\s^2^(Fo^2^)+(0.0888P)^2^+0.3214P] where P=(Fo^2^+2Fc^2^)/3'
_refine_ls_weighting_scheme calc
_refine_ls_wR_factor_gt 0.1165
_refine_ls_wR_factor_ref 0.1325
_reflns_number_gt 14332
_reflns_number_total 15364
_reflns_threshold_expression >2sigma(I)
_cod_data_source_file c1nj20034h.txt
_cod_data_source_block -S--1-TCNQF4
_cod_original_sg_symbol_Hall P1
_cod_original_sg_symbol_H-M P1
_cod_database_code 7052634

loop_
_symmetry_equiv_pos_as_xyz
'x, y, z'

loop_
_atom_site_label
_atom_site_type_symbol
_atom_site_fract_x
_atom_site_fract_y
_atom_site_fract_z
_atom_site_U_iso_or_equiv
_atom_site_adp_type
_atom_site_occupancy
_atom_site_symmetry_multiplicity
_atom_site_calc_flag
_atom_site_refinement_flags
_atom_site_disorder_assembly
_atom_site_disorder_group
S1 S 0.26770(11) 0.78503(7) 0.40524(5) 0.02254(19) Uani 1 1 d . . .
S2 S 0.08324(14) 0.87121(9) 0.53874(7) 0.0383(3) Uani 1 1 d . . .
S4 S 0.25676(12) 0.56533(7) 0.41424(5) 0.0268(2) Uani 1 1 d . A .
S5 S 0.42916(9) 0.49032(7) 0.25479(5) 0.01749(17) Uani 1 1 d . . .
S6 S 0.44165(10) 0.71372(7) 0.25121(5) 0.01949(18) Uani 1 1 d . . .
O1 O 0.3895(3) 0.3914(2) 0.06480(13) 0.0197(5) Uani 1 1 d . . .
O2 O 0.4896(3) 0.59608(19) 0.03915(13) 0.0178(5) Uani 1 1 d . . .
C1 C 0.3138(4) 0.6542(3) 0.36621(19) 0.0192(7) Uani 1 1 d . . .
C2 C 0.1635(5) 0.7597(3) 0.4770(2) 0.0301(9) Uani 1 1 d . A .
C3 C 0.1535(6) 0.6566(3) 0.4801(3) 0.0413(12) Uani 1 1 d . . .
S3 S 0.0233(4) 0.60196(14) 0.53165(15) 0.0322(9) Uani 0.613(8) 1 d P A 1
C4 C 0.0242(18) 0.7221(9) 0.6167(6) 0.063(3) Uani 0.613(8) 1 d P A 1
H4A H -0.0461 0.7057 0.6524 0.076 Uiso 0.613(8) 1 calc PR A 1
H4B H 0.1287 0.7351 0.6392 0.076 Uiso 0.613(8) 1 calc PR A 1
C5 C -0.0178(14) 0.8085(8) 0.6021(6) 0.053(3) Uani 0.613(8) 1 d P A 1
H5A H -0.0193 0.8634 0.6494 0.064 Uiso 0.613(8) 1 calc PR A 1
H5B H -0.1256 0.7941 0.5839 0.064 Uiso 0.613(8) 1 calc PR A 1
S3A S 0.1075(6) 0.6098(2) 0.5619(2) 0.0344(14) Uani 0.387(8) 1 d P A 2
C4A C -0.0336(18) 0.7089(14) 0.5953(10) 0.042(4) Uiso 0.387(8) 1 d P A 2
H4A1 H -0.1123 0.7075 0.5573 0.050 Uiso 0.387(8) 1 calc PR A 2
H4A2 H -0.0844 0.6995 0.6389 0.050 Uiso 0.387(8) 1 calc PR A 2
C5A C 0.081(2) 0.8216(9) 0.6155(5) 0.033(3) Uani 0.387(8) 1 d P A 2
H5A1 H 0.1858 0.8069 0.6281 0.039 Uiso 0.387(8) 1 calc PR A 2
H5A2 H 0.0406 0.8744 0.6578 0.039 Uiso 0.387(8) 1 calc PR A 2
C6 C 0.3898(4) 0.6225(3) 0.29893(19) 0.0189(7) Uani 1 1 d . . .
C7 C 0.4966(4) 0.5156(3) 0.17416(18) 0.0166(6) Uani 1 1 d . . .
C8 C 0.5023(4) 0.6202(3) 0.17270(18) 0.0173(7) Uani 1 1 d . . .
C9 C 0.5308(4) 0.4212(3) 0.10969(19) 0.0205(7) Uani 1 1 d . . .
H9A H 0.6147 0.4405 0.0811 0.025 Uiso 1 1 calc R . .
H9B H 0.5621 0.3617 0.1272 0.025 Uiso 1 1 calc R . .
C10 C 0.5561(4) 0.6610(3) 0.10923(18) 0.0200(7) Uani 1 1 d . . .
H10A H 0.5263 0.7344 0.1176 0.024 Uiso 1 1 calc R . .
H10B H 0.6693 0.6610 0.1076 0.024 Uiso 1 1 calc R . .
C11 C 0.4176(4) 0.3563(3) -0.01176(19) 0.0204(7) Uani 1 1 d . . .
C12 C 0.5043(5) 0.2645(3) -0.0392(2) 0.0277(8) Uani 1 1 d . . .
H12 H 0.5411 0.2276 -0.0073 0.033 Uiso 1 1 calc R . .
C13 C 0.5336(5) 0.2305(3) -0.1128(2) 0.0281(8) Uani 1 1 d . . .
H13 H 0.5907 0.1700 -0.1311 0.034 Uiso 1 1 calc R . .
C14 C 0.4781(4) 0.2864(3) -0.1619(2) 0.0243(8) Uani 1 1 d . . .
C15 C 0.5156(5) 0.2570(4) -0.2379(2) 0.0323(9) Uani 1 1 d . . .
H15 H 0.5760 0.1981 -0.2565 0.039 Uiso 1 1 calc R . .
C16 C 0.4658(5) 0.3124(4) -0.2843(2) 0.0340(9) Uani 1 1 d . . .
H16 H 0.4937 0.2920 -0.3338 0.041 Uiso 1 1 calc R . .
C17 C 0.3722(5) 0.4004(4) -0.2579(2) 0.0295(9) Uani 1 1 d . . .
H17 H 0.3364 0.4371 -0.2902 0.035 Uiso 1 1 calc R . .
C18 C 0.3332(4) 0.4326(3) -0.18438(19) 0.0218(7) Uani 1 1 d . . .
H18 H 0.2723 0.4915 -0.1673 0.026 Uiso 1 1 calc R . .
C19 C 0.3851(4) 0.3765(3) -0.13419(19) 0.0190(7) Uani 1 1 d . . .
C20 C 0.3544(4) 0.4112(3) -0.05635(19) 0.0181(7) Uani 1 1 d . . .
C21 C 0.2602(4) 0.5066(3) -0.02388(18) 0.0180(7) Uani 1 1 d . . .
C22 C 0.0973(4) 0.5059(3) -0.04325(19) 0.0235(8) Uani 1 1 d . . .
C23 C 0.0164(4) 0.4133(3) -0.0905(2) 0.0284(8) Uani 1 1 d . . .
H23 H 0.0692 0.3511 -0.1103 0.034 Uiso 1 1 calc R . .
C24 C -0.1424(5) 0.4157(4) -0.1072(3) 0.0407(11) Uani 1 1 d . . .
H24 H -0.1954 0.3542 -0.1374 0.049 Uiso 1 1 calc R . .
C25 C -0.2236(5) 0.5094(4) -0.0793(3) 0.0411(11) Uani 1 1 d . . .
H25 H -0.3290 0.5103 -0.0918 0.049 Uiso 1 1 calc R . .
C26 C -0.1477(5) 0.5991(4) -0.0339(2) 0.0355(10) Uani 1 1 d . . .
H26 H -0.2024 0.6609 -0.0161 0.043 Uiso 1 1 calc R . .
C27 C 0.0118(4) 0.6005(3) -0.0133(2) 0.0257(8) Uani 1 1 d . . .
C28 C 0.0903(5) 0.6919(3) 0.0369(2) 0.0263(8) Uani 1 1 d . . .
H28 H 0.0363 0.7537 0.0564 0.032 Uiso 1 1 calc R . .
C29 C 0.2456(4) 0.6902(3) 0.05701(19) 0.0213(7) Uani 1 1 d . . .
H29 H 0.2946 0.7495 0.0913 0.026 Uiso 1 1 calc R . .
C30 C 0.3303(4) 0.5985(3) 0.02564(18) 0.0165(6) Uani 1 1 d . . .
S1B S 0.74841(10) 0.53579(7) -0.63272(5) 0.02048(18) Uani 1 1 d . . .
S2B S 0.87141(11) 0.40622(8) -0.77046(5) 0.0271(2) Uani 1 1 d . . .
S3B S 0.96465(12) 0.65662(8) -0.80346(6) 0.0294(2) Uani 1 1 d . . .
S4B S 0.80147(10) 0.74413(7) -0.66027(5) 0.01962(18) Uani 1 1 d . . .
S5B S 0.62689(10) 0.85389(7) -0.50201(4) 0.01787(17) Uani 1 1 d . B .
S6B S 0.58786(11) 0.64003(7) -0.48187(5) 0.02176(19) Uani 1 1 d . B .
O1B O 0.5644(3) 0.9558(2) -0.28806(13) 0.0184(5) Uani 1 1 d . . .
O2B O 0.6329(3) 0.7266(2) -0.29737(13) 0.0205(5) Uani 1 1 d . B .
C1B C 0.7272(4) 0.6720(3) -0.60329(19) 0.0186(7) Uani 1 1 d . B .
C2B C 0.8381(4) 0.5355(3) -0.7153(2) 0.0200(7) Uani 1 1 d . B .
C3B C 1.0388(18) 0.4313(12) -0.8125(10) 0.032(5) Uani 0.307(17) 1 d P B 3
H3B1 H 1.1219 0.4587 -0.7753 0.038 Uiso 0.307(17) 1 calc PR B 3
H3B2 H 1.0710 0.3650 -0.8464 0.038 Uiso 0.307(17) 1 calc PR B 3
C4B C 1.012(3) 0.5138(14) -0.8553(10) 0.026(4) Uani 0.307(17) 1 d P B 3
H4B1 H 0.9271 0.4844 -0.8912 0.031 Uiso 0.307(17) 1 calc PR B 3
H4B2 H 1.1050 0.5183 -0.8832 0.031 Uiso 0.307(17) 1 calc PR B 3
C3C C 0.9688(9) 0.4341(5) -0.8504(4) 0.029(2) Uani 0.693(17) 1 d P B 4
H3C1 H 1.0346 0.3754 -0.8725 0.035 Uiso 0.693(17) 1 calc PR B 4
H3C2 H 0.8895 0.4361 -0.8873 0.035 Uiso 0.693(17) 1 calc PR B 4
C4C C 1.0691(10) 0.5396(7) -0.8308(5) 0.0252(17) Uani 0.693(17) 1 d P B 4
H4C1 H 1.1295 0.5418 -0.8736 0.030 Uiso 0.693(17) 1 calc PR B 4
H4C2 H 1.1426 0.5398 -0.7910 0.030 Uiso 0.693(17) 1 calc PR B 4
C5B C 0.8677(4) 0.6330(3) -0.7275(2) 0.0219(7) Uani 1 1 d . B .
C6B C 0.6529(4) 0.7188(3) -0.53673(18) 0.0178(7) Uani 1 1 d . . .
C7B C 0.5507(4) 0.8466(3) -0.41825(18) 0.0182(7) Uani 1 1 d . . .
C8B C 0.5331(4) 0.7466(3) -0.40930(19) 0.0183(7) Uani 1 1 d . B .
C9B C 0.5089(4) 0.9514(3) -0.36168(18) 0.0180(7) Uani 1 1 d . B .
H9B1 H 0.5553 1.0120 -0.3757 0.022 Uiso 1 1 calc R . .
H9B2 H 0.3963 0.9566 -0.3619 0.022 Uiso 1 1 calc R . .
C10B C 0.4881(4) 0.7211(3) -0.33897(18) 0.0207(7) Uani 1 1 d . . .
H10C H 0.4174 0.7729 -0.3112 0.025 Uiso 1 1 calc R B .
H10D H 0.4372 0.6498 -0.3500 0.025 Uiso 1 1 calc R . .
C11B C 0.7244(4) 0.9746(3) -0.27100(18) 0.0161(6) Uani 1 1 d . . .
C12B C 0.8166(4) 1.0466(3) -0.3001(2) 0.0216(7) Uani 1 1 d . . .
H12B H 0.7722 1.0784 -0.3334 0.026 Uiso 1 1 calc R . .
C13B C 0.9709(4) 1.0684(3) -0.2787(2) 0.0258(8) Uani 1 1 d . . .
H13B H 1.0297 1.1179 -0.2958 0.031 Uiso 1 1 calc R . .
C14B C 1.0428(4) 1.0165(3) -0.2307(2) 0.0262(8) Uani 1 1 d . . .
C15B C 1.2072(5) 1.0303(4) -0.2126(2) 0.0375(10) Uani 1 1 d . . .
H15B H 1.2682 1.0789 -0.2297 0.045 Uiso 1 1 calc R . .
C16B C 1.2756(5) 0.9745(4) -0.1714(3) 0.0423(11) Uani 1 1 d . . .
H16B H 1.3829 0.9836 -0.1612 0.051 Uiso 1 1 calc R . .
C17B C 1.1838(5) 0.9021(4) -0.1437(3) 0.0390(10) Uani 1 1 d . . .
H17B H 1.2316 0.8644 -0.1149 0.047 Uiso 1 1 calc R . .
C18B C 1.0246(4) 0.8863(3) -0.1584(2) 0.0286(8) Uani 1 1 d . . .
H18B H 0.9663 0.8385 -0.1396 0.034 Uiso 1 1 calc R . .
C19B C 0.9498(4) 0.9433(3) -0.20251(18) 0.0196(7) Uani 1 1 d . . .
C20B C 0.7864(4) 0.9270(3) -0.22042(17) 0.0172(7) Uani 1 1 d . . .
C21B C 0.6849(4) 0.8620(3) -0.18315(18) 0.0161(6) Uani 1 1 d . B .
C22B C 0.6605(4) 0.9012(3) -0.10488(18) 0.0181(7) Uani 1 1 d . . .
C23B C 0.7247(4) 1.0029(3) -0.0609(2) 0.0217(7) Uani 1 1 d . . .
H23B H 0.7870 1.0452 -0.0829 0.026 Uiso 1 1 calc R . .
C24B C 0.6960(4) 1.0393(3) 0.0132(2) 0.0257(8) Uani 1 1 d . . .
H24B H 0.7402 1.1055 0.0411 0.031 Uiso 1 1 calc R . .
C25B C 0.6000(5) 0.9775(4) 0.0479(2) 0.0299(9) Uani 1 1 d . . .
H25B H 0.5794 1.0036 0.0981 0.036 Uiso 1 1 calc R . .
C26B C 0.5381(5) 0.8800(4) 0.0077(2) 0.0301(9) Uani 1 1 d . . .
H26B H 0.4760 0.8395 0.0310 0.036 Uiso 1 1 calc R . .
C27B C 0.5659(4) 0.8382(3) -0.06940(19) 0.0209(7) Uani 1 1 d . . .
C28B C 0.5012(5) 0.7367(3) -0.1116(2) 0.0263(8) Uani 1 1 d . . .
H28B H 0.4423 0.6943 -0.0884 0.032 Uiso 1 1 calc R . .
C29B C 0.5240(5) 0.7000(3) -0.1863(2) 0.0251(8) Uani 1 1 d . B .
H29B H 0.4804 0.6334 -0.2137 0.030 Uiso 1 1 calc R . .
C30B C 0.6148(4) 0.7645(3) -0.22143(18) 0.0191(7) Uani 1 1 d . . .
N1D N 0.7662(4) 0.8584(3) 0.2204(2) 0.0325(8) Uani 1 1 d . . .
N2D N 0.8780(4) 1.1600(3) 0.1876(2) 0.0327(8) Uani 1 1 d . . .
N3D N 0.1573(5) 1.1613(3) 0.58409(19) 0.0353(8) Uani 1 1 d . . .
N4D N 0.3444(5) 1.4638(3) 0.5675(2) 0.0449(10) Uani 1 1 d . . .
F1D F 0.3701(3) 1.03332(17) 0.45998(12) 0.0258(5) Uani 1 1 d . . .
F2D F 0.5493(3) 0.94347(16) 0.35041(12) 0.0254(5) Uani 1 1 d . . .
F3D F 0.6567(3) 1.28278(16) 0.30841(12) 0.0255(5) Uani 1 1 d . . .
F4D F 0.4761(3) 1.37213(16) 0.41589(12) 0.0250(5) Uani 1 1 d . . .
C1D C 0.4143(4) 1.2091(3) 0.44607(19) 0.0177(7) Uani 1 1 d . . .
C2D C 0.4373(4) 1.0964(3) 0.42260(19) 0.0195(7) Uani 1 1 d . . .
C3D C 0.5315(4) 1.0508(3) 0.36504(19) 0.0193(7) Uani 1 1 d . . .
C4D C 0.6132(4) 1.1070(3) 0.32179(19) 0.0184(7) Uani 1 1 d . . .
C5D C 0.5858(4) 1.2190(3) 0.3443(2) 0.0190(7) Uani 1 1 d . . .
C6D C 0.4936(4) 1.2658(3) 0.40209(19) 0.0187(7) Uani 1 1 d . . .
C7D C 0.7137(4) 1.0595(3) 0.26319(19) 0.0189(7) Uani 1 1 d . . .
C8D C 0.7397(4) 0.9477(3) 0.2410(2) 0.0241(8) Uani 1 1 d . . .
C9D C 0.8005(4) 1.1187(3) 0.2225(2) 0.0236(8) Uani 1 1 d . . .
C10D C 0.3270(4) 1.2590(3) 0.50912(19) 0.0208(7) Uani 1 1 d . . .
C11D C 0.2354(5) 1.2011(3) 0.5497(2) 0.0257(8) Uani 1 1 d . . .
C12D C 0.3347(5) 1.3722(3) 0.5403(2) 0.0273(8) Uani 1 1 d . . .
N1E N 0.3715(4) 0.9118(3) 0.18765(17) 0.0272(7) Uani 1 1 d . . .
N2E N 0.4085(5) 1.2282(3) 0.1761(2) 0.0369(8) Uani 1 1 d . . .
N3E N -0.3000(4) 1.1077(3) 0.54647(19) 0.0285(7) Uani 1 1 d . . .
N4E N -0.2387(5) 1.4243(3) 0.5402(2) 0.0364(8) Uani 1 1 d . . .
F1E F -0.0549(3) 1.01765(17) 0.42718(13) 0.0290(5) Uani 1 1 d . . .
F2E F 0.1386(3) 0.95797(17) 0.31776(12) 0.0266(5) Uani 1 1 d . . .
F3E F 0.1921(3) 1.31777(16) 0.30460(12) 0.0252(5) Uani 1 1 d . . .
F4E F 0.0006(3) 1.37697(17) 0.41428(13) 0.0280(5) Uani 1 1 d . . .
C1E C -0.0382(4) 1.2013(3) 0.42786(19) 0.0182(7) Uani 1 1 d . . .
C2E C 0.0066(4) 1.0938(3) 0.3981(2) 0.0200(7) Uani 1 1 d . . .
C3E C 0.1058(4) 1.0628(3) 0.3407(2) 0.0195(7) Uani 1 1 d . . .
C5E C 0.1320(4) 1.2424(3) 0.33438(19) 0.0179(7) Uani 1 1 d . . .
C6E C 0.0346(4) 1.2732(3) 0.3921(2) 0.0196(7) Uani 1 1 d . . .
C7E C 0.2784(4) 1.1023(3) 0.24458(19) 0.0196(7) Uani 1 1 d . . .
C9E C 0.3464(5) 1.1749(3) 0.2074(2) 0.0254(8) Uani 1 1 d . . .
C8E C 0.3240(4) 0.9954(3) 0.21429(19) 0.0222(7) Uani 1 1 d . . .
C4E C 0.1760(4) 1.1343(3) 0.30466(19) 0.0179(7) Uani 1 1 d . . .
C10E C -0.1443(4) 1.2330(3) 0.48549(19) 0.0200(7) Uani 1 1 d . . .
C11E C -0.2239(4) 1.1605(3) 0.5187(2) 0.0223(7) Uani 1 1 d . . .
C12E C -0.1917(4) 1.3405(3) 0.5141(2) 0.0249(8) Uani 1 1 d . . .
C1F C 0.8493(7) 0.4833(5) 0.7237(3) 0.0563(14) Uani 1 1 d . . .
H1F1 H 0.7933 0.4979 0.6828 0.068 Uiso 1 1 calc R . .
H1F2 H 0.7742 0.4786 0.7609 0.068 Uiso 1 1 calc R . .
Cl1F Cl 0.9888(3) 0.58882(15) 0.76213(11) 0.0836(5) Uani 1 1 d . . .
Cl2F Cl 0.9396(2) 0.35960(13) 0.69171(9) 0.0694(4) Uani 1 1 d . . .
C1G C 0.2054(9) 0.1177(7) 0.0164(5) 0.084(2) Uiso 1 1 d . C 5
H1G1 H 0.2720 0.1664 0.0548 0.101 Uiso 1 1 calc R C 5
H1G2 H 0.2705 0.0864 -0.0251 0.101 Uiso 1 1 calc R C 5
Cl1G Cl 0.1280(2) 0.01572(16) 0.05027(10) 0.0751(5) Uani 1 1 d . C 5
Cl2G Cl 0.0662(2) 0.19111(15) -0.01242(11) 0.0807(5) Uani 1 1 d . C 5

loop_
_atom_site_aniso_label
_atom_site_aniso_U_11
_atom_site_aniso_U_22
_atom_site_aniso_U_33
_atom_site_aniso_U_23
_atom_site_aniso_U_13
_atom_site_aniso_U_12
S1 0.0276(4) 0.0157(4) 0.0249(4) 0.0061(4) 0.0030(4) 0.0034(3)
S2 0.0472(6) 0.0267(5) 0.0393(6) 0.0039(5) 0.0163(5) 0.0161(5)
S4 0.0379(5) 0.0139(4) 0.0286(5) 0.0053(4) 0.0159(4) -0.0008(4)
S5 0.0212(4) 0.0153(4) 0.0170(4) 0.0065(3) 0.0022(3) -0.0003(3)
S6 0.0260(4) 0.0148(4) 0.0183(4) 0.0060(3) -0.0003(3) -0.0015(3)
O1 0.0203(12) 0.0220(13) 0.0166(11) 0.0062(10) -0.0023(9) -0.0037(10)
O2 0.0181(11) 0.0201(12) 0.0140(11) 0.0039(10) -0.0015(9) -0.0029(9)
C1 0.0231(17) 0.0138(16) 0.0203(17) 0.0046(14) -0.0002(14) -0.0011(13)
C2 0.034(2) 0.023(2) 0.033(2) 0.0071(17) 0.0158(17) 0.0042(16)
C3 0.059(3) 0.019(2) 0.043(3) 0.0032(19) 0.035(2) 0.0039(19)
S3 0.0416(17) 0.0250(9) 0.0315(13) 0.0092(8) 0.0188(12) 0.0024(8)
C4 0.085(9) 0.061(7) 0.031(5) -0.004(5) 0.021(5) -0.013(6)
C5 0.055(6) 0.044(5) 0.057(6) 0.003(5) 0.031(5) 0.011(5)
S3A 0.044(3) 0.0313(16) 0.0287(19) 0.0086(12) 0.018(2) 0.0002(13)
C5A 0.053(8) 0.029(6) 0.009(4) -0.004(4) -0.003(5) -0.006(6)
C6 0.0173(16) 0.0186(17) 0.0203(17) 0.0051(14) 0.0010(13) -0.0021(13)
C7 0.0167(16) 0.0201(17) 0.0126(14) 0.0045(13) -0.0012(12) -0.0026(13)
C8 0.0187(16) 0.0190(17) 0.0135(15) 0.0042(13) -0.0028(12) -0.0037(13)
C9 0.0223(17) 0.0218(18) 0.0175(16) 0.0058(14) 0.0007(13) 0.0012(14)
C10 0.0257(18) 0.0202(18) 0.0138(15) 0.0052(14) -0.0017(13) -0.0058(14)
C11 0.0223(17) 0.0184(17) 0.0181(16) 0.0024(14) -0.0005(13) -0.0063(13)
C12 0.035(2) 0.0174(18) 0.032(2) 0.0083(16) -0.0008(16) 0.0002(15)
C13 0.032(2) 0.0187(18) 0.028(2) -0.0025(16) -0.0023(16) 0.0028(15)
C14 0.0227(18) 0.0222(19) 0.0218(17) -0.0029(15) -0.0034(14) -0.0041(14)
C15 0.031(2) 0.032(2) 0.0244(19) -0.0070(17) 0.0005(16) 0.0005(16)
C16 0.035(2) 0.044(3) 0.0172(17) -0.0009(17) 0.0018(16) -0.0016(18)
C17 0.033(2) 0.036(2) 0.0179(17) 0.0073(16) -0.0023(15) -0.0058(17)
C18 0.0202(17) 0.0246(18) 0.0187(16) 0.0037(14) 0.0000(13) -0.0030(14)
C19 0.0193(16) 0.0153(16) 0.0183(16) -0.0008(13) -0.0005(13) -0.0062(13)
C20 0.0163(16) 0.0170(16) 0.0183(16) 0.0020(13) 0.0016(12) -0.0078(13)
C21 0.0183(16) 0.0221(18) 0.0137(15) 0.0054(13) 0.0025(12) 0.0006(13)
C22 0.0174(16) 0.038(2) 0.0153(15) 0.0081(15) 0.0002(13) -0.0026(15)
C23 0.0189(18) 0.036(2) 0.0290(19) 0.0091(17) -0.0023(15) -0.0060(16)
C24 0.022(2) 0.060(3) 0.039(2) 0.015(2) -0.0047(18) -0.008(2)
C25 0.0177(19) 0.068(3) 0.034(2) 0.010(2) -0.0005(16) 0.002(2)
C26 0.0205(19) 0.054(3) 0.033(2) 0.012(2) 0.0075(16) 0.0099(18)
C27 0.0206(18) 0.036(2) 0.0233(18) 0.0119(17) 0.0059(14) 0.0022(15)
C28 0.032(2) 0.030(2) 0.0183(17) 0.0082(16) 0.0076(15) 0.0110(16)
C29 0.0275(18) 0.0179(17) 0.0179(16) 0.0049(14) 0.0021(14) -0.0034(14)
C30 0.0159(15) 0.0210(17) 0.0144(15) 0.0076(13) 0.0038(12) 0.0000(13)
S1B 0.0288(5) 0.0147(4) 0.0185(4) 0.0049(3) 0.0034(3) 0.0050(3)
S2B 0.0327(5) 0.0179(4) 0.0273(5) 0.0002(4) 0.0090(4) 0.0035(4)
S3B 0.0344(5) 0.0251(5) 0.0274(5) 0.0051(4) 0.0163(4) -0.0011(4)
S4B 0.0248(4) 0.0163(4) 0.0173(4) 0.0043(3) 0.0043(3) -0.0005(3)
S5B 0.0247(4) 0.0144(4) 0.0145(4) 0.0041(3) 0.0031(3) 0.0009(3)
S6B 0.0361(5) 0.0147(4) 0.0144(4) 0.0041(3) 0.0034(3) -0.0005(4)
O1B 0.0179(11) 0.0213(12) 0.0144(11) 0.0029(10) 0.0008(9) -0.0021(9)
O2B 0.0241(12) 0.0243(13) 0.0117(11) 0.0029(10) 0.0017(9) 0.0002(10)
C1B 0.0221(17) 0.0154(17) 0.0170(16) 0.0028(14) -0.0032(13) 0.0019(13)
C2B 0.0202(17) 0.0194(17) 0.0179(16) 0.0012(14) 0.0047(13) 0.0025(13)
C3B 0.022(7) 0.041(8) 0.041(10) 0.023(7) 0.011(7) 0.006(6)
C4B 0.044(11) 0.014(8) 0.018(8) 0.000(6) 0.008(7) 0.006(7)
C3C 0.033(4) 0.024(3) 0.026(4) 0.001(3) 0.012(3) 0.001(2)
C4C 0.026(4) 0.022(4) 0.026(4) 0.004(3) 0.005(3) 0.001(3)
C5B 0.0216(17) 0.0224(18) 0.0202(17) 0.0037(15) 0.0034(14) -0.0012(14)
C6B 0.0237(17) 0.0158(16) 0.0138(15) 0.0039(13) -0.0013(13) 0.0004(13)
C7B 0.0214(17) 0.0197(17) 0.0124(15) 0.0034(13) -0.0004(13) -0.0006(13)
C8B 0.0205(16) 0.0164(16) 0.0156(15) 0.0017(13) -0.0020(13) -0.0043(13)
C9B 0.0218(17) 0.0151(16) 0.0153(15) 0.0010(13) 0.0018(13) 0.0022(13)
C10B 0.0267(18) 0.0231(18) 0.0123(15) 0.0063(14) -0.0029(13) -0.0041(14)
C11B 0.0159(15) 0.0167(16) 0.0138(14) 0.0013(13) 0.0028(12) -0.0010(12)
C12B 0.0254(18) 0.0189(17) 0.0210(17) 0.0065(14) 0.0048(14) -0.0014(14)
C13B 0.0271(19) 0.0259(19) 0.0224(17) 0.0045(15) 0.0107(15) -0.0071(15)
C14B 0.0195(17) 0.030(2) 0.0256(18) 0.0036(16) 0.0069(14) -0.0037(15)
C15B 0.024(2) 0.051(3) 0.034(2) 0.007(2) 0.0073(17) -0.0088(18)
C16B 0.0192(19) 0.062(3) 0.042(3) 0.009(2) 0.0005(18) 0.006(2)
C17B 0.027(2) 0.052(3) 0.036(2) 0.009(2) -0.0028(18) 0.0097(19)
C18B 0.0227(18) 0.036(2) 0.0277(19) 0.0093(17) 0.0066(15) 0.0085(16)
C19B 0.0182(16) 0.0243(18) 0.0140(15) 0.0013(14) 0.0034(13) 0.0026(13)
C20B 0.0205(16) 0.0190(17) 0.0103(14) 0.0018(13) 0.0035(12) -0.0035(13)
C21B 0.0184(16) 0.0165(16) 0.0150(15) 0.0074(13) 0.0003(12) -0.0007(12)
C22B 0.0185(16) 0.0216(17) 0.0147(15) 0.0059(14) 0.0001(13) 0.0019(13)
C23B 0.0252(18) 0.0204(18) 0.0197(16) 0.0066(14) -0.0011(14) -0.0023(14)
C24B 0.0295(19) 0.028(2) 0.0162(16) 0.0009(15) -0.0035(14) 0.0006(15)
C25B 0.033(2) 0.040(2) 0.0152(17) 0.0044(17) 0.0038(15) -0.0009(17)
C26B 0.032(2) 0.040(2) 0.0197(18) 0.0122(17) 0.0067(15) -0.0045(17)
C27B 0.0229(17) 0.0253(19) 0.0172(16) 0.0114(15) -0.0029(14) -0.0029(14)
C28B 0.032(2) 0.029(2) 0.0228(18) 0.0162(16) 0.0015(15) -0.0078(16)
C29B 0.035(2) 0.0197(18) 0.0209(17) 0.0084(15) -0.0013(15) -0.0066(15)
C30B 0.0233(17) 0.0226(18) 0.0142(15) 0.0092(14) 0.0026(13) 0.0023(14)
N1D 0.042(2) 0.0256(18) 0.0312(18) 0.0078(15) 0.0108(15) 0.0097(15)
N2D 0.041(2) 0.0265(18) 0.0285(17) 0.0044(15) 0.0103(15) -0.0036(15)
N3D 0.051(2) 0.0308(19) 0.0233(16) 0.0072(15) 0.0110(16) -0.0078(16)
N4D 0.075(3) 0.024(2) 0.0294(19) -0.0021(16) 0.0191(19) -0.0077(18)
F1D 0.0344(12) 0.0197(11) 0.0257(11) 0.0111(9) 0.0051(9) -0.0032(9)
F2D 0.0372(12) 0.0119(10) 0.0281(11) 0.0068(9) 0.0041(9) 0.0044(9)
F3D 0.0363(12) 0.0149(10) 0.0265(11) 0.0080(9) 0.0107(9) -0.0017(8)
F4D 0.0367(12) 0.0122(10) 0.0263(11) 0.0056(9) 0.0083(9) 0.0010(8)
C1D 0.0205(16) 0.0165(16) 0.0166(16) 0.0059(14) -0.0024(13) -0.0005(13)
C2D 0.0248(17) 0.0158(17) 0.0187(16) 0.0076(14) -0.0028(14) -0.0053(13)
C3D 0.0235(18) 0.0133(16) 0.0212(16) 0.0056(14) -0.0061(14) 0.0008(13)
C4D 0.0204(17) 0.0152(16) 0.0175(16) 0.0021(13) -0.0060(13) -0.0002(13)
C5D 0.0200(17) 0.0161(17) 0.0226(17) 0.0088(14) -0.0014(14) -0.0030(13)
C6D 0.0252(17) 0.0108(16) 0.0184(16) 0.0019(13) -0.0010(14) -0.0018(13)
C7D 0.0187(16) 0.0172(16) 0.0202(16) 0.0046(14) -0.0026(13) 0.0004(13)
C8D 0.0245(18) 0.026(2) 0.0231(18) 0.0083(16) 0.0005(14) 0.0019(15)
C9D 0.0284(19) 0.0201(18) 0.0173(16) -0.0029(15) -0.0010(14) 0.0038(15)
C10D 0.0302(19) 0.0180(17) 0.0148(15) 0.0062(14) -0.0009(14) -0.0017(14)
C11D 0.033(2) 0.0238(19) 0.0179(17) 0.0017(15) -0.0019(15) -0.0006(15)
C12D 0.036(2) 0.026(2) 0.0184(16) 0.0058(16) 0.0052(15) -0.0023(16)
N1E 0.0385(18) 0.0183(16) 0.0229(16) 0.0021(13) 0.0051(14) 0.0051(13)
N2E 0.056(2) 0.0288(19) 0.0278(17) 0.0114(16) 0.0105(16) -0.0031(16)
N3E 0.0267(16) 0.0357(19) 0.0251(16) 0.0125(15) 0.0022(13) -0.0024(14)
N4E 0.043(2) 0.0240(19) 0.041(2) 0.0059(16) 0.0126(17) 0.0100(16)
F1E 0.0383(12) 0.0186(11) 0.0342(12) 0.0143(10) 0.0128(10) -0.0020(9)
F2E 0.0373(12) 0.0110(10) 0.0319(12) 0.0065(9) 0.0065(9) 0.0032(8)
F3E 0.0364(12) 0.0156(10) 0.0270(11) 0.0110(9) 0.0085(9) 0.0045(9)
F4E 0.0386(13) 0.0150(10) 0.0310(11) 0.0063(9) 0.0114(10) 0.0062(9)
C1E 0.0185(16) 0.0170(17) 0.0187(16) 0.0049(14) -0.0029(13) 0.0001(13)
C2E 0.0217(17) 0.0143(16) 0.0286(18) 0.0148(15) -0.0032(14) -0.0031(13)
C3E 0.0254(18) 0.0116(16) 0.0208(16) 0.0038(14) -0.0048(14) 0.0007(13)
C5E 0.0236(17) 0.0153(16) 0.0168(15) 0.0084(14) -0.0021(13) -0.0014(13)
C6E 0.0230(17) 0.0101(15) 0.0265(18) 0.0062(14) 0.0006(14) 0.0042(13)
C7E 0.0260(18) 0.0168(17) 0.0156(15) 0.0043(14) -0.0022(13) 0.0003(14)
C9E 0.034(2) 0.0165(17) 0.0237(18) 0.0029(16) -0.0009(16) 0.0007(15)
C8E 0.0288(19) 0.0224(19) 0.0155(16) 0.0062(15) -0.0016(14) -0.0024(15)
C4E 0.0194(16) 0.0146(16) 0.0186(16) 0.0031(13) -0.0052(13) 0.0012(13)
C10E 0.0203(17) 0.0211(18) 0.0198(16) 0.0082(14) 0.0008(13) -0.0022(13)
C11E 0.0228(18) 0.0270(19) 0.0173(16) 0.0064(15) -0.0006(14) 0.0041(15)
C12E 0.0236(18) 0.030(2) 0.0233(18) 0.0112(17) 0.0008(15) 0.0000(15)
C1F 0.072(4) 0.053(3) 0.045(3) 0.013(3) -0.002(3) 0.015(3)
Cl1F 0.1184(15) 0.0547(10) 0.0770(11) 0.0193(8) -0.0209(10) 0.0039(9)
Cl2F 0.0891(11) 0.0564(9) 0.0588(9) 0.0079(7) -0.0118(8) 0.0214(8)
Cl1G 0.0799(11) 0.0865(13) 0.0626(9) 0.0271(9) 0.0027(8) 0.0038(9)
Cl2G 0.0840(12) 0.0735(11) 0.0878(12) 0.0336(10) -0.0160(9) -0.0232(9)

loop_
_atom_type_symbol
_atom_type_description
_atom_type_scat_dispersion_real
_atom_type_scat_dispersion_imag
_atom_type_scat_source
C C 0.0033 0.0016 'International Tables Vol C Tables 4.2.6.8 and 6.1.1.4'
H H 0.0000 0.0000 'International Tables Vol C Tables 4.2.6.8 and 6.1.1.4'
N N 0.0061 0.0033 'International Tables Vol C Tables 4.2.6.8 and 6.1.1.4'
O O 0.0106 0.0060 'International Tables Vol C Tables 4.2.6.8 and 6.1.1.4'
F F 0.0171 0.0103 'International Tables Vol C Tables 4.2.6.8 and 6.1.1.4'
S S 0.1246 0.1234 'International Tables Vol C Tables 4.2.6.8 and 6.1.1.4'
Cl Cl 0.1484 0.1585 'International Tables Vol C Tables 4.2.6.8 and 6.1.1.4'

loop_
_geom_angle_atom_site_label_1
_geom_angle_atom_site_label_2
_geom_angle_atom_site_label_3
_geom_angle
_geom_angle_site_symmetry_1
_geom_angle_site_symmetry_3
_geom_angle_publ_flag
C1 S1 C2 95.43(18) . . ?
C5A S2 C2 96.9(4) . . ?
C2 S2 C5 101.4(3) . . ?
C1 S4 C3 95.4(2) . . ?
C6 S5 C7 95.34(17) . . ?
C6 S6 C8 96.06(17) . . ?
C11 O1 C9 112.9(3) . . ?
C30 O2 C10 118.5(3) . . ?
C6 C1 S4 122.5(3) . . ?
C6 C1 S1 121.8(3) . . ?
S4 C1 S1 115.7(2) . . ?
C3 C2 S1 116.9(3) . . ?
C3 C2 S2 127.1(3) . . ?
S1 C2 S2 116.1(2) . . ?
C2 C3 S4 116.2(3) . . ?
C2 C3 S3 126.7(3) . . ?
S4 C3 S3 116.1(3) . . ?
C2 C3 S3A 127.0(3) . . ?
S4 C3 S3A 112.9(3) . . ?
C3 S3 C4 97.6(4) . . ?
C5 C4 S3 113.0(10) . . ?
C5 C4 H4A 109.0 . . ?
S3 C4 H4A 109.0 . . ?
C5 C4 H4B 109.0 . . ?
S3 C4 H4B 109.0 . . ?
H4A C4 H4B 107.8 . . ?
C4 C5 S2 124.5(8) . . ?
C4 C5 H5A 106.2 . . ?
S2 C5 H5A 106.2 . . ?
C4 C5 H5B 106.2 . . ?
S2 C5 H5B 106.2 . . ?
H5A C5 H5B 106.4 . . ?
C4A S3A C3 93.8(6) . . ?
C5A C4A S3A 100.9(10) . . ?
C5A C4A H4A1 111.6 . . ?
S3A C4A H4A1 111.6 . . ?
C5A C4A H4A2 111.6 . . ?
S3A C4A H4A2 111.6 . . ?
H4A1 C4A H4A2 109.4 . . ?
C4A C5A S2 108.9(9) . . ?
C4A C5A H5A1 109.9 . . ?
S2 C5A H5A1 109.9 . . ?
C4A C5A H5A2 109.9 . . ?
S2 C5A H5A2 109.9 . . ?
H5A1 C5A H5A2 108.3 . . ?
C1 C6 S6 121.2(3) . . ?
C1 C6 S5 123.5(3) . . ?
S6 C6 S5 115.2(2) . . ?
C8 C7 C9 124.9(3) . . ?
C8 C7 S5 116.7(3) . . ?
C9 C7 S5 118.1(3) . . ?
C7 C8 C10 126.1(3) . . ?
C7 C8 S6 116.5(3) . . ?
C10 C8 S6 117.4(3) . . ?
O1 C9 C7 107.0(3) . . ?
O1 C9 H9A 110.3 . . ?
C7 C9 H9A 110.3 . . ?
O1 C9 H9B 110.3 . . ?
C7 C9 H9B 110.3 . . ?
H9A C9 H9B 108.6 . . ?
O2 C10 C8 111.9(3) . . ?
O2 C10 H10A 109.2 . . ?
C8 C10 H10A 109.2 . . ?
O2 C10 H10B 109.2 . . ?
C8 C10 H10B 109.2 . . ?
H10A C10 H10B 107.9 . . ?
C20 C11 C12 123.0(3) . . ?
C20 C11 O1 118.1(3) . . ?
C12 C11 O1 118.9(3) . . ?
C13 C12 C11 119.4(4) . . ?
C13 C12 H12 120.3 . . ?
C11 C12 H12 120.3 . . ?
C12 C13 C14 120.7(4) . . ?
C12 C13 H13 119.6 . . ?
C14 C13 H13 119.6 . . ?
C15 C14 C13 121.9(4) . . ?
C15 C14 C19 118.7(4) . . ?
C13 C14 C19 119.5(3) . . ?
C16 C15 C14 121.7(4) . . ?
C16 C15 H15 119.1 . . ?
C14 C15 H15 119.1 . . ?
C15 C16 C17 120.2(4) . . ?
C15 C16 H16 119.9 . . ?
C17 C16 H16 119.9 . . ?
C18 C17 C16 120.4(4) . . ?
C18 C17 H17 119.8 . . ?
C16 C17 H17 119.8 . . ?
C17 C18 C19 120.7(4) . . ?
C17 C18 H18 119.7 . . ?
C19 C18 H18 119.7 . . ?
C14 C19 C18 118.4(3) . . ?
C14 C19 C20 119.2(3) . . ?
C18 C19 C20 122.3(3) . . ?
C11 C20 C19 118.1(3) . . ?
C11 C20 C21 120.4(3) . . ?
C19 C20 C21 121.5(3) . . ?
C30 C21 C22 118.7(3) . . ?
C30 C21 C20 120.2(3) . . ?
C22 C21 C20 121.1(3) . . ?
C23 C22 C21 121.8(4) . . ?
C23 C22 C27 118.6(3) . . ?
C21 C22 C27 119.7(3) . . ?
C24 C23 C22 119.9(4) . . ?
C24 C23 H23 120.1 . . ?
C22 C23 H23 120.1 . . ?
C23 C24 C25 121.0(4) . . ?
C23 C24 H24 119.5 . . ?
C25 C24 H24 119.5 . . ?
C26 C25 C24 119.9(4) . . ?
C26 C25 H25 120.1 . . ?
C24 C25 H25 120.1 . . ?
C25 C26 C27 121.6(4) . . ?
C25 C26 H26 119.2 . . ?
C27 C26 H26 119.2 . . ?
C26 C27 C28 122.1(4) . . ?
C26 C27 C22 119.0(4) . . ?
C28 C27 C22 118.9(3) . . ?
C29 C28 C27 120.8(3) . . ?
C29 C28 H28 119.6 . . ?
C27 C28 H28 119.6 . . ?
C28 C29 C30 120.1(3) . . ?
C28 C29 H29 119.9 . . ?
C30 C29 H29 119.9 . . ?
O2 C30 C21 115.8(3) . . ?
O2 C30 C29 122.3(3) . . ?
C21 C30 C29 121.8(3) . . ?
C1B S1B C2B 95.70(17) . . ?
C3B S2B C2B 100.3(5) . . ?
C2B S2B C3C 101.8(2) . . ?
C4C S3B C5B 99.5(3) . . ?
C5B S3B C4B 99.9(5) . . ?
C1B S4B C5B 95.69(17) . . ?
C6B S5B C7B 95.79(17) . . ?
C6B S6B C8B 95.27(17) . . ?
C11B O1B C9B 118.7(3) . . ?
C30B O2B C10B 112.6(3) . . ?
C6B C1B S1B 120.5(3) . . ?
C6B C1B S4B 123.6(3) . . ?
S1B C1B S4B 115.9(2) . . ?
C5B C2B S1B 116.8(3) . . ?
C5B C2B S2B 130.5(3) . . ?
S1B C2B S2B 112.7(2) . . ?
C4B C3B S2B 110.4(13) . . ?
C4B C3B H3B1 109.6 . . ?
S2B C3B H3B1 109.6 . . ?
C4B C3B H3B2 109.6 . . ?
S2B C3B H3B2 109.6 . . ?
H3B1 C3B H3B2 108.1 . . ?
C3B C4B S3B 120.2(13) . . ?
C3B C4B H4B1 107.3 . . ?
S3B C4B H4B1 107.3 . . ?
C3B C4B H4B2 107.3 . . ?
S3B C4B H4B2 107.3 . . ?
H4B1 C4B H4B2 106.9 . . ?
C4C C3C S2B 114.1(5) . . ?
C4C C3C H3C1 108.7 . . ?
S2B C3C H3C1 108.7 . . ?
C4C C3C H3C2 108.7 . . ?
S2B C3C H3C2 108.7 . . ?
H3C1 C3C H3C2 107.6 . . ?
C3C C4C S3B 115.2(6) . . ?
C3C C4C H4C1 108.5 . . ?
S3B C4C H4C1 108.5 . . ?
C3C C4C H4C2 108.5 . . ?
S3B C4C H4C2 108.5 . . ?
H4C1 C4C H4C2 107.5 . . ?
C2B C5B S4B 115.9(3) . . ?
C2B C5B S3B 126.3(3) . . ?
S4B C5B S3B 117.8(2) . . ?
C1B C6B S5B 124.3(3) . . ?
C1B C6B S6B 120.1(3) . . ?
S5B C6B S6B 115.6(2) . . ?
C8B C7B C9B 125.8(3) . . ?
C8B C7B S5B 116.1(3) . . ?
C9B C7B S5B 118.2(3) . . ?
C7B C8B C10B 125.8(3) . . ?
C7B C8B S6B 117.2(3) . . ?
C10B C8B S6B 116.6(3) . . ?
O1B C9B C7B 111.2(3) . . ?
O1B C9B H9B1 109.4 . . ?
C7B C9B H9B1 109.4 . . ?
O1B C9B H9B2 109.4 . . ?
C7B C9B H9B2 109.4 . . ?
H9B1 C9B H9B2 108.0 . . ?
O2B C10B C8B 105.5(3) . . ?
O2B C10B H10C 110.6 . . ?
C8B C10B H10C 110.6 . . ?
O2B C10B H10D 110.6 . . ?
C8B C10B H10D 110.6 . . ?
H10C C10B H10D 108.8 . . ?
C20B C11B O1B 117.1(3) . . ?
C20B C11B C12B 121.7(3) . . ?
O1B C11B C12B 121.0(3) . . ?
C13B C12B C11B 119.5(3) . . ?
C13B C12B H12B 120.3 . . ?
C11B C12B H12B 120.3 . . ?
C12B C13B C14B 121.1(3) . . ?
C12B C13B H13B 119.5 . . ?
C14B C13B H13B 119.5 . . ?
C13B C14B C19B 119.0(3) . . ?
C13B C14B C15B 122.3(4) . . ?
C19B C14B C15B 118.6(4) . . ?
C16B C15B C14B 121.6(4) . . ?
C16B C15B H15B 119.2 . . ?
C14B C15B H15B 119.2 . . ?
C15B C16B C17B 119.8(4) . . ?
C15B C16B H16B 120.1 . . ?
C17B C16B H16B 120.1 . . ?
C18B C17B C16B 121.4(4) . . ?
C18B C17B H17B 119.3 . . ?
C16B C17B H17B 119.3 . . ?
C17B C18B C19B 120.0(4) . . ?
C17B C18B H18B 120.0 . . ?
C19B C18B H18B 120.0 . . ?
C18B C19B C20B 121.5(3) . . ?
C18B C19B C14B 118.7(3) . . ?
C20B C19B C14B 119.8(3) . . ?
C11B C20B C19B 118.6(3) . . ?
C11B C20B C21B 121.5(3) . . ?
C19B C20B C21B 119.9(3) . . ?
C30B C21B C22B 118.2(3) . . ?
C30B C21B C20B 122.0(3) . . ?
C22B C21B C20B 119.9(3) . . ?
C23B C22B C27B 118.1(3) . . ?
C23B C22B C21B 122.2(3) . . ?
C27B C22B C21B 119.7(3) . . ?
C24B C23B C22B 120.9(3) . . ?
C24B C23B H23B 119.6 . . ?
C22B C23B H23B 119.6 . . ?
C23B C24B C25B 120.8(4) . . ?
C23B C24B H24B 119.6 . . ?
C25B C24B H24B 119.6 . . ?
C26B C25B C24B 119.7(3) . . ?
C26B C25B H25B 120.2 . . ?
C24B C25B H25B 120.2 . . ?
C25B C26B C27B 121.6(4) . . ?
C25B C26B H26B 119.2 . . ?
C27B C26B H26B 119.2 . . ?
C28B C27B C26B 121.8(3) . . ?
C28B C27B C22B 119.3(3) . . ?
C26B C27B C22B 118.9(3) . . ?
C29B C28B C27B 120.8(3) . . ?
C29B C28B H28B 119.6 . . ?
C27B C28B H28B 119.6 . . ?
C28B C29B C30B 119.4(3) . . ?
C28B C29B H29B 120.3 . . ?
C30B C29B H29B 120.3 . . ?
C21B C30B O2B 119.2(3) . . ?
C21B C30B C29B 122.5(3) . . ?
O2B C30B C29B 118.3(3) . . ?
C6D C1D C10D 123.9(3) . . ?
C6D C1D C2D 112.9(3) . . ?
C10D C1D C2D 123.2(3) . . ?
F1D C2D C3D 118.5(3) . . ?
F1D C2D C1D 119.1(3) . . ?
C3D C2D C1D 122.4(3) . . ?
F2D C3D C2D 116.7(3) . . ?
F2D C3D C4D 118.3(3) . . ?
C2D C3D C4D 125.0(3) . . ?
C3D C4D C7D 124.8(3) . . ?
C3D C4D C5D 112.1(3) . . ?
C7D C4D C5D 123.2(3) . . ?
F3D C5D C6D 117.7(3) . . ?
F3D C5D C4D 118.7(3) . . ?
C6D C5D C4D 123.5(3) . . ?
F4D C6D C5D 116.8(3) . . ?
F4D C6D C1D 119.2(3) . . ?
C5D C6D C1D 124.1(3) . . ?
C8D C7D C4D 122.7(3) . . ?
C8D C7D C9D 113.5(3) . . ?
C4D C7D C9D 123.8(3) . . ?
N1D C8D C7D 176.4(4) . . ?
N2D C9D C7D 174.7(4) . . ?
C12D C10D C1D 121.4(3) . . ?
C12D C10D C11D 114.4(3) . . ?
C1D C10D C11D 124.0(3) . . ?
N3D C11D C10D 175.3(4) . . ?
N4D C12D C10D 177.6(5) . . ?
C10E C1E C2E 123.9(3) . . ?
C10E C1E C6E 123.7(3) . . ?
C2E C1E C6E 112.5(3) . . ?
F1E C2E C3E 118.0(3) . . ?
F1E C2E C1E 118.2(3) . . ?
C3E C2E C1E 123.7(3) . . ?
F2E C3E C2E 117.7(3) . . ?
F2E C3E C4E 118.8(3) . . ?
C2E C3E C4E 123.6(3) . . ?
F3E C5E C6E 118.4(3) . . ?
F3E C5E C4E 118.4(3) . . ?
C6E C5E C4E 123.2(3) . . ?
F4E C6E C5E 117.5(3) . . ?
F4E C6E C1E 118.5(3) . . ?
C5E C6E C1E 124.0(3) . . ?
C8E C7E C4E 124.1(3) . . ?
C8E C7E C9E 112.5(3) . . ?
C4E C7E C9E 123.3(3) . . ?
N2E C9E C7E 175.4(4) . . ?
N1E C8E C7E 174.6(4) . . ?
C3E C4E C7E 123.8(3) . . ?
C3E C4E C5E 113.1(3) . . ?
C7E C4E C5E 123.2(3) . . ?
C1E C10E C11E 123.9(3) . . ?
C1E C10E C12E 123.7(3) . . ?
C11E C10E C12E 112.3(3) . . ?
N3E C11E C10E 173.7(4) . . ?
N4E C12E C10E 174.7(4) . . ?
Cl1F C1F Cl2F 111.0(3) . . ?
Cl1F C1F H1F1 109.4 . . ?
Cl2F C1F H1F1 109.4 . . ?
Cl1F C1F H1F2 109.4 . . ?
Cl2F C1F H1F2 109.4 . . ?
H1F1 C1F H1F2 108.0 . . ?
Cl2G C1G Cl1G 114.3(4) . . ?
Cl2G C1G H1G1 108.7 . . ?
Cl1G C1G H1G1 108.7 . . ?
Cl2G C1G H1G2 108.7 . . ?
Cl1G C1G H1G2 108.7 . . ?
H1G1 C1G H1G2 107.6 . . ?

loop_
_geom_bond_atom_site_label_1
_geom_bond_atom_site_label_2
_geom_bond_distance
_geom_bond_site_symmetry_2
_geom_bond_publ_flag
S1 C1 1.718(4) . ?
S1 C2 1.730(4) . ?
S2 C5A 1.741(11) . ?
S2 C2 1.756(4) . ?
S2 C5 1.831(10) . ?
S4 C1 1.716(4) . ?
S4 C3 1.738(4) . ?
S5 C6 1.734(4) . ?
S5 C7 1.742(3) . ?
S6 C6 1.726(4) . ?
S6 C8 1.730(4) . ?
O1 C11 1.410(4) . ?
O1 C9 1.436(4) . ?
O2 C30 1.387(4) . ?
O2 C10 1.440(4) . ?
C1 C6 1.396(5) . ?
C2 C3 1.356(6) . ?
C3 S3 1.744(4) . ?
C3 S3A 1.852(6) . ?
S3 C4 1.890(11) . ?
C4 C5 1.296(17) . ?
C4 H4A 0.9700 . ?
C4 H4B 0.9700 . ?
C5 H5A 0.9700 . ?
C5 H5B 0.9700 . ?
S3A C4A 1.796(17) . ?
C4A C5A 1.67(2) . ?
C4A H4A1 0.9700 . ?
C4A H4A2 0.9700 . ?
C5A H5A1 0.9700 . ?
C5A H5A2 0.9700 . ?
C7 C8 1.366(5) . ?
C7 C9 1.504(5) . ?
C8 C10 1.508(5) . ?
C9 H9A 0.9700 . ?
C9 H9B 0.9700 . ?
C10 H10A 0.9700 . ?
C10 H10B 0.9700 . ?
C11 C20 1.367(5) . ?
C11 C12 1.410(5) . ?
C12 C13 1.359(6) . ?
C12 H12 0.9300 . ?
C13 C14 1.418(6) . ?
C13 H13 0.9300 . ?
C14 C15 1.417(5) . ?
C14 C19 1.425(5) . ?
C15 C16 1.356(6) . ?
C15 H15 0.9300 . ?
C16 C17 1.405(6) . ?
C16 H16 0.9300 . ?
C17 C18 1.377(5) . ?
C17 H17 0.9300 . ?
C18 C19 1.425(5) . ?
C18 H18 0.9300 . ?
C19 C20 1.437(5) . ?
C20 C21 1.497(5) . ?
C21 C30 1.392(5) . ?
C21 C22 1.434(5) . ?
C22 C23 1.418(6) . ?
C22 C27 1.439(6) . ?
C23 C24 1.395(6) . ?
C23 H23 0.9300 . ?
C24 C25 1.404(7) . ?
C24 H24 0.9300 . ?
C25 C26 1.362(7) . ?
C25 H25 0.9300 . ?
C26 C27 1.412(5) . ?
C26 H26 0.9300 . ?
C27 C28 1.422(6) . ?
C28 C29 1.380(5) . ?
C28 H28 0.9300 . ?
C29 C30 1.410(5) . ?
C29 H29 0.9300 . ?
S1B C1B 1.718(4) . ?
S1B C2B 1.742(4) . ?
S2B C3B 1.709(13) . ?
S2B C2B 1.745(4) . ?
S2B C3C 1.846(6) . ?
S3B C4C 1.754(7) . ?
S3B C5B 1.756(4) . ?
S3B C4B 1.901(16) . ?
S4B C1B 1.723(4) . ?
S4B C5B 1.752(4) . ?
S5B C6B 1.718(4) . ?
S5B C7B 1.740(3) . ?
S6B C6B 1.729(4) . ?
S6B C8B 1.734(4) . ?
O1B C11B 1.396(4) . ?
O1B C9B 1.442(4) . ?
O2B C30B 1.386(4) . ?
O2B C10B 1.443(4) . ?
C1B C6B 1.404(5) . ?
C2B C5B 1.365(5) . ?
C3B C4B 1.54(2) . ?
C3B H3B1 0.9700 . ?
C3B H3B2 0.9700 . ?
C4B H4B1 0.9700 . ?
C4B H4B2 0.9700 . ?
C3C C4C 1.532(11) . ?
C3C H3C1 0.9700 . ?
C3C H3C2 0.9700 . ?
C4C H4C1 0.9700 . ?
C4C H4C2 0.9700 . ?
C7B C8B 1.359(5) . ?
C7B C9B 1.532(5) . ?
C8B C10B 1.505(5) . ?
C9B H9B1 0.9700 . ?
C9B H9B2 0.9700 . ?
C10B H10C 0.9700 . ?
C10B H10D 0.9700 . ?
C11B C20B 1.387(5) . ?
C11B C12B 1.425(5) . ?
C12B C13B 1.367(5) . ?
C12B H12B 0.9300 . ?
C13B C14B 1.421(6) . ?
C13B H13B 0.9300 . ?
C14B C19B 1.431(5) . ?
C14B C15B 1.434(5) . ?
C15B C16B 1.348(7) . ?
C15B H15B 0.9300 . ?
C16B C17B 1.413(7) . ?
C16B H16B 0.9300 . ?
C17B C18B 1.380(6) . ?
C17B H17B 0.9300 . ?
C18B C19B 1.424(5) . ?
C18B H18B 0.9300 . ?
C19B C20B 1.425(5) . ?
C20B C21B 1.499(4) . ?
C21B C30B 1.371(5) . ?
C21B C22B 1.437(4) . ?
C22B C23B 1.425(5) . ?
C22B C27B 1.427(5) . ?
C23B C24B 1.370(5) . ?
C23B H23B 0.9300 . ?
C24B C25B 1.415(6) . ?
C24B H24B 0.9300 . ?
C25B C26B 1.355(6) . ?
C25B H25B 0.9300 . ?
C26B C27B 1.426(5) . ?
C26B H26B 0.9300 . ?
C27B C28B 1.414(5) . ?
C28B C29B 1.369(5) . ?
C28B H28B 0.9300 . ?
C29B C30B 1.420(5) . ?
C29B H29B 0.9300 . ?
N1D C8D 1.149(5) . ?
N2D C9D 1.157(5) . ?
N3D C11D 1.142(5) . ?
N4D C12D 1.153(5) . ?
F1D C2D 1.340(4) . ?
F2D C3D 1.359(4) . ?
F3D C5D 1.340(4) . ?
F4D C6D 1.348(4) . ?
C1D C6D 1.417(5) . ?
C1D C10D 1.421(5) . ?
C1D C2D 1.429(5) . ?
C2D C3D 1.372(5) . ?
C3D C4D 1.412(5) . ?
C4D C7D 1.424(5) . ?
C4D C5D 1.428(5) . ?
C5D C6D 1.367(5) . ?
C7D C8D 1.424(5) . ?
C7D C9D 1.424(5) . ?
C10D C12D 1.419(5) . ?
C10D C11D 1.433(5) . ?
N1E C8E 1.156(5) . ?
N2E C9E 1.148(5) . ?
N3E C11E 1.158(5) . ?
N4E C12E 1.155(5) . ?
F1E C2E 1.351(4) . ?
F2E C3E 1.352(4) . ?
F3E C5E 1.347(4) . ?
F4E C6E 1.341(4) . ?
C1E C10E 1.407(5) . ?
C1E C2E 1.423(5) . ?
C1E C6E 1.425(5) . ?
C2E C3E 1.364(5) . ?
C3E C4E 1.416(5) . ?
C5E C6E 1.359(5) . ?
C5E C4E 1.427(5) . ?
C7E C8E 1.419(5) . ?
C7E C4E 1.420(5) . ?
C7E C9E 1.434(5) . ?
C10E C11E 1.425(5) . ?
C10E C12E 1.429(5) . ?
C1F Cl1F 1.755(6) . ?
C1F Cl2F 1.768(6) . ?
C1F H1F1 0.9700 . ?
C1F H1F2 0.9700 . ?
C1G Cl2G 1.734(8) . ?
C1G Cl1G 1.736(8) . ?
C1G H1G1 0.9700 . ?
C1G H1G2 0.9700 . ?

loop_
_geom_torsion_atom_site_label_1
_geom_torsion_atom_site_label_2
_geom_torsion_atom_site_label_3
_geom_torsion_atom_site_label_4
_geom_torsion
_geom_torsion_site_symmetry_1
_geom_torsion_site_symmetry_2
_geom_torsion_site_symmetry_3
_geom_torsion_site_symmetry_4
_geom_torsion_publ_flag
C3 S4 C1 C6 -172.5(3) . . . . ?
C3 S4 C1 S1 6.2(3) . . . . ?
C2 S1 C1 C6 174.0(3) . . . . ?
C2 S1 C1 S4 -4.7(3) . . . . ?
C1 S1 C2 C3 0.6(4) . . . . ?
C1 S1 C2 S2 -179.9(3) . . . . ?
C5A S2 C2 C3 26.1(7) . . . . ?
C5 S2 C2 C3 -2.0(7) . . . . ?
C5A S2 C2 S1 -153.3(6) . . . . ?
C5 S2 C2 S1 178.6(5) . . . . ?
S1 C2 C3 S4 3.6(6) . . . . ?
S2 C2 C3 S4 -175.8(3) . . . . ?
S1 C2 C3 S3 -164.5(4) . . . . ?
S2 C2 C3 S3 16.1(8) . . . . ?
S1 C2 C3 S3A 159.5(4) . . . . ?
S2 C2 C3 S3A -19.9(8) . . . . ?
C1 S4 C3 C2 -5.8(5) . . . . ?
C1 S4 C3 S3 163.6(3) . . . . ?
C1 S4 C3 S3A -165.1(3) . . . . ?
C2 C3 S3 C4 -37.8(8) . . . . ?
S4 C3 S3 C4 154.2(6) . . . . ?
S3A C3 S3 C4 63.8(6) . . . . ?
C3 S3 C4 C5 57.8(12) . . . . ?
S3 C4 C5 S2 -59.8(17) . . . . ?
C5A S2 C5 C4 -55.1(14) . . . . ?
C2 S2 C5 C4 28.3(14) . . . . ?
C2 C3 S3A C4A 37.6(8) . . . . ?
S4 C3 S3A C4A -165.8(6) . . . . ?
S3 C3 S3A C4A -62.9(6) . . . . ?
C3 S3A C4A C5A -65.1(9) . . . . ?
S3A C4A C5A S2 92.6(11) . . . . ?
C2 S2 C5A C4A -60.9(10) . . . . ?
C5 S2 C5A C4A 40.2(10) . . . . ?
S4 C1 C6 S6 178.6(2) . . . . ?
S1 C1 C6 S6 0.0(4) . . . . ?
S4 C1 C6 S5 2.3(4) . . . . ?
S1 C1 C6 S5 -176.3(2) . . . . ?
C8 S6 C6 C1 -172.8(3) . . . . ?
C8 S6 C6 S5 3.8(2) . . . . ?
C7 S5 C6 C1 172.7(3) . . . . ?
C7 S5 C6 S6 -3.8(2) . . . . ?
C6 S5 C7 C8 2.3(3) . . . . ?
C6 S5 C7 C9 -172.6(3) . . . . ?
C9 C7 C8 C10 -5.4(5) . . . . ?
S5 C7 C8 C10 -179.9(3) . . . . ?
C9 C7 C8 S6 174.5(3) . . . . ?
S5 C7 C8 S6 0.0(4) . . . . ?
C6 S6 C8 C7 -2.2(3) . . . . ?
C6 S6 C8 C10 177.6(3) . . . . ?
C11 O1 C9 C7 143.8(3) . . . . ?
C8 C7 C9 O1 -83.6(4) . . . . ?
S5 C7 C9 O1 90.9(3) . . . . ?
C30 O2 C10 C8 68.7(4) . . . . ?
C7 C8 C10 O2 45.9(5) . . . . ?
S6 C8 C10 O2 -134.0(3) . . . . ?
C9 O1 C11 C20 -120.7(3) . . . . ?
C9 O1 C11 C12 61.5(4) . . . . ?
C20 C11 C12 C13 3.1(6) . . . . ?
O1 C11 C12 C13 -179.3(3) . . . . ?
C11 C12 C13 C14 0.0(6) . . . . ?
C12 C13 C14 C15 175.8(4) . . . . ?
C12 C13 C14 C19 -2.6(6) . . . . ?
C13 C14 C15 C16 -178.2(4) . . . . ?
C19 C14 C15 C16 0.2(6) . . . . ?
C14 C15 C16 C17 -1.1(6) . . . . ?
C15 C16 C17 C18 1.4(6) . . . . ?
C16 C17 C18 C19 -0.9(6) . . . . ?
C15 C14 C19 C18 0.4(5) . . . . ?
C13 C14 C19 C18 178.8(3) . . . . ?
C15 C14 C19 C20 -176.2(3) . . . . ?
C13 C14 C19 C20 2.2(5) . . . . ?
C17 C18 C19 C14 -0.1(5) . . . . ?
C17 C18 C19 C20 176.4(3) . . . . ?
C12 C11 C20 C19 -3.4(5) . . . . ?
O1 C11 C20 C19 179.0(3) . . . . ?
C12 C11 C20 C21 178.5(3) . . . . ?
O1 C11 C20 C21 0.9(5) . . . . ?
C14 C19 C20 C11 0.6(5) . . . . ?
C18 C19 C20 C11 -175.8(3) . . . . ?
C14 C19 C20 C21 178.8(3) . . . . ?
C18 C19 C20 C21 2.3(5) . . . . ?
C11 C20 C21 C30 64.3(4) . . . . ?
C19 C20 C21 C30 -113.8(4) . . . . ?
C11 C20 C21 C22 -116.2(4) . . . . ?
C19 C20 C21 C22 65.7(4) . . . . ?
C30 C21 C22 C23 -176.9(3) . . . . ?
C20 C21 C22 C23 3.6(5) . . . . ?
C30 C21 C22 C27 2.0(5) . . . . ?
C20 C21 C22 C27 -177.5(3) . . . . ?
C21 C22 C23 C24 179.3(4) . . . . ?
C27 C22 C23 C24 0.3(6) . . . . ?
C22 C23 C24 C25 1.4(7) . . . . ?
C23 C24 C25 C26 -1.3(7) . . . . ?
C24 C25 C26 C27 -0.5(7) . . . . ?
C25 C26 C27 C28 -176.9(4) . . . . ?
C25 C26 C27 C22 2.3(6) . . . . ?
C23 C22 C27 C26 -2.1(5) . . . . ?
C21 C22 C27 C26 178.9(4) . . . . ?
C23 C22 C27 C28 177.0(3) . . . . ?
C21 C22 C27 C28 -1.9(5) . . . . ?
C26 C27 C28 C29 178.8(4) . . . . ?
C22 C27 C28 C29 -0.3(5) . . . . ?
C27 C28 C29 C30 2.4(5) . . . . ?
C10 O2 C30 C21 -153.1(3) . . . . ?
C10 O2 C30 C29 30.1(4) . . . . ?
C22 C21 C30 O2 -176.8(3) . . . . ?
C20 C21 C30 O2 2.7(5) . . . . ?
C22 C21 C30 C29 0.1(5) . . . . ?
C20 C21 C30 C29 179.6(3) . . . . ?
C28 C29 C30 O2 174.4(3) . . . . ?
C28 C29 C30 C21 -2.3(5) . . . . ?
C2B S1B C1B C6B 178.0(3) . . . . ?
C2B S1B C1B S4B -1.9(2) . . . . ?
C5B S4B C1B C6B -179.3(3) . . . . ?
C5B S4B C1B S1B 0.5(2) . . . . ?
C1B S1B C2B C5B 3.0(3) . . . . ?
C1B S1B C2B S2B -175.6(2) . . . . ?
C3B S2B C2B C5B 33.5(8) . . . . ?
C3C S2B C2B C5B 2.8(5) . . . . ?
C3B S2B C2B S1B -148.2(7) . . . . ?
C3C S2B C2B S1B -178.9(3) . . . . ?
C2B S2B C3B C4B -58.2(15) . . . . ?
C3C S2B C3B C4B 37.5(12) . . . . ?
S2B C3B C4B S3B 65(2) . . . . ?
C4C S3B C4B C3B 60.9(19) . . . . ?
C5B S3B C4B C3B -29.8(19) . . . . ?
C3B S2B C3C C4C -58.2(11) . . . . ?
C2B S2B C3C C4C 32.1(7) . . . . ?
S2B C3C C4C S3B -68.0(9) . . . . ?
C5B S3B C4C C3C 58.1(7) . . . . ?
C4B S3B C4C C3C -34.9(15) . . . . ?
S1B C2B C5B S4B -3.2(4) . . . . ?
S2B C2B C5B S4B 175.1(2) . . . . ?
S1B C2B C5B S3B 176.8(2) . . . . ?
S2B C2B C5B S3B -4.9(5) . . . . ?
C1B S4B C5B C2B 1.6(3) . . . . ?
C1B S4B C5B S3B -178.4(2) . . . . ?
C4C S3B C5B C2B -22.1(5) . . . . ?
C4B S3B C5B C2B -1.1(9) . . . . ?
C4C S3B C5B S4B 157.9(4) . . . . ?
C4B S3B C5B S4B 178.9(8) . . . . ?
S1B C1B C6B S5B 179.5(2) . . . . ?
S4B C1B C6B S5B -0.7(4) . . . . ?
S1B C1B C6B S6B 2.3(4) . . . . ?
S4B C1B C6B S6B -177.9(2) . . . . ?
C7B S5B C6B C1B -173.9(3) . . . . ?
C7B S5B C6B S6B 3.5(2) . . . . ?
C8B S6B C6B C1B 173.9(3) . . . . ?
C8B S6B C6B S5B -3.5(2) . . . . ?
C6B S5B C7B C8B -2.0(3) . . . . ?
C6B S5B C7B C9B 178.3(3) . . . . ?
C9B C7B C8B C10B -8.0(6) . . . . ?
S5B C7B C8B C10B 172.3(3) . . . . ?
C9B C7B C8B S6B 179.6(3) . . . . ?
S5B C7B C8B S6B -0.1(4) . . . . ?
C6B S6B C8B C7B 2.2(3) . . . . ?
C6B S6B C8B C10B -171.0(3) . . . . ?
C11B O1B C9B C7B 73.7(4) . . . . ?
C8B C7B C9B O1B 45.3(5) . . . . ?
S5B C7B C9B O1B -135.0(3) . . . . ?
C30B O2B C10B C8B 146.1(3) . . . . ?
C7B C8B C10B O2B -86.5(4) . . . . ?
S6B C8B C10B O2B 86.0(3) . . . . ?
C9B O1B C11B C20B -147.7(3) . . . . ?
C9B O1B C11B C12B 37.0(4) . . . . ?
C20B C11B C12B C13B 0.9(5) . . . . ?
O1B C11B C12B C13B 176.0(3) . . . . ?
C11B C12B C13B C14B 3.1(5) . . . . ?
C12B C13B C14B C19B -2.2(5) . . . . ?
C12B C13B C14B C15B 174.2(4) . . . . ?
C13B C14B C15B C16B -175.1(4) . . . . ?
C19B C14B C15B C16B 1.4(6) . . . . ?
C14B C15B C16B C17B -1.3(7) . . . . ?
C15B C16B C17B C18B 0.5(7) . . . . ?
C16B C17B C18B C19B 0.2(6) . . . . ?
C17B C18B C19B C20B 178.4(4) . . . . ?
C17B C18B C19B C14B -0.1(6) . . . . ?
C13B C14B C19B C18B 175.9(3) . . . . ?
C15B C14B C19B C18B -0.7(5) . . . . ?
C13B C14B C19B C20B -2.6(5) . . . . ?
C15B C14B C19B C20B -179.2(3) . . . . ?
O1B C11B C20B C19B 179.1(3) . . . . ?
C12B C11B C20B C19B -5.7(5) . . . . ?
O1B C11B C20B C21B -2.6(5) . . . . ?
C12B C11B C20B C21B 172.6(3) . . . . ?
C18B C19B C20B C11B -172.1(3) . . . . ?
C14B C19B C20B C11B 6.4(5) . . . . ?
C18B C19B C20B C21B 9.7(5) . . . . ?
C14B C19B C20B C21B -171.9(3) . . . . ?
C11B C20B C21B C30B 68.8(5) . . . . ?
C19B C20B C21B C30B -113.0(4) . . . . ?
C11B C20B C21B C22B -112.0(4) . . . . ?
C19B C20B C21B C22B 66.3(4) . . . . ?
C30B C21B C22B C23B -178.1(3) . . . . ?
C20B C21B C22B C23B 2.6(5) . . . . ?
C30B C21B C22B C27B 0.4(5) . . . . ?
C20B C21B C22B C27B -178.9(3) . . . . ?
C27B C22B C23B C24B -0.2(5) . . . . ?
C21B C22B C23B C24B 178.3(3) . . . . ?
C22B C23B C24B C25B -0.9(6) . . . . ?
C23B C24B C25B C26B 1.4(6) . . . . ?
C24B C25B C26B C27B -0.7(6) . . . . ?
C25B C26B C27B C28B -179.8(4) . . . . ?
C25B C26B C27B C22B -0.4(6) . . . . ?
C23B C22B C27B C28B -179.8(3) . . . . ?
C21B C22B C27B C28B 1.7(5) . . . . ?
C23B C22B C27B C26B 0.9(5) . . . . ?
C21B C22B C27B C26B -177.7(3) . . . . ?
C26B C27B C28B C29B 177.2(4) . . . . ?
C22B C27B C28B C29B -2.1(6) . . . . ?
C27B C28B C29B C30B 0.4(6) . . . . ?
C22B C21B C30B O2B 178.1(3) . . . . ?
C20B C21B C30B O2B -2.6(5) . . . . ?
C22B C21B C30B C29B -2.1(5) . . . . ?
C20B C21B C30B C29B 177.2(3) . . . . ?
C10B O2B C30B C21B -113.4(4) . . . . ?
C10B O2B C30B C29B 66.8(4) . . . . ?
C28B C29B C30B C21B 1.8(6) . . . . ?
C28B C29B C30B O2B -178.4(3) . . . . ?
C6D C1D C2D F1D 179.3(3) . . . . ?
C10D C1D C2D F1D 2.1(5) . . . . ?
C6D C1D C2D C3D 2.2(5) . . . . ?
C10D C1D C2D C3D -175.0(3) . . . . ?
F1D C2D C3D F2D 0.0(5) . . . . ?
C1D C2D C3D F2D 177.1(3) . . . . ?
F1D C2D C3D C4D -178.4(3) . . . . ?
C1D C2D C3D C4D -1.3(5) . . . . ?
F2D C3D C4D C7D 0.2(5) . . . . ?
C2D C3D C4D C7D 178.5(3) . . . . ?
F2D C3D C4D C5D -178.8(3) . . . . ?
C2D C3D C4D C5D -0.5(5) . . . . ?
C3D C4D C5D F3D 179.6(3) . . . . ?
C7D C4D C5D F3D 0.6(5) . . . . ?
C3D C4D C5D C6D 1.2(5) . . . . ?
C7D C4D C5D C6D -177.8(3) . . . . ?
F3D C5D C6D F4D 2.9(5) . . . . ?
C4D C5D C6D F4D -178.7(3) . . . . ?
F3D C5D C6D C1D -178.6(3) . . . . ?
C4D C5D C6D C1D -0.2(5) . . . . ?
C10D C1D C6D F4D -6.0(5) . . . . ?
C2D C1D C6D F4D 176.9(3) . . . . ?
C10D C1D C6D C5D 175.6(3) . . . . ?
C2D C1D C6D C5D -1.5(5) . . . . ?
C3D C4D C7D C8D 1.3(5) . . . . ?
C5D C4D C7D C8D -179.8(3) . . . . ?
C3D C4D C7D C9D -177.0(3) . . . . ?
C5D C4D C7D C9D 1.9(5) . . . . ?
C6D C1D C10D C12D -10.8(5) . . . . ?
C2D C1D C10D C12D 166.0(3) . . . . ?
C6D C1D C10D C11D 174.2(3) . . . . ?
C2D C1D C10D C11D -8.9(5) . . . . ?
C10E C1E C2E F1E -0.6(5) . . . . ?
C6E C1E C2E F1E -179.8(3) . . . . ?
C10E C1E C2E C3E 178.0(3) . . . . ?
C6E C1E C2E C3E -1.2(5) . . . . ?
F1E C2E C3E F2E -1.4(5) . . . . ?
C1E C2E C3E F2E -179.9(3) . . . . ?
F1E C2E C3E C4E 179.0(3) . . . . ?
C1E C2E C3E C4E 0.4(5) . . . . ?
F3E C5E C6E F4E 2.0(5) . . . . ?
C4E C5E C6E F4E -179.2(3) . . . . ?
F3E C5E C6E C1E 179.2(3) . . . . ?
C4E C5E C6E C1E -2.0(5) . . . . ?
C10E C1E C6E F4E -0.1(5) . . . . ?
C2E C1E C6E F4E 179.1(3) . . . . ?
C10E C1E C6E C5E -177.2(3) . . . . ?
C2E C1E C6E C5E 2.0(5) . . . . ?
F2E C3E C4E C7E 0.8(5) . . . . ?
C2E C3E C4E C7E -179.5(3) . . . . ?
F2E C3E C4E C5E -179.8(3) . . . . ?
C2E C3E C4E C5E -0.2(5) . . . . ?
C8E C7E C4E C3E -0.9(5) . . . . ?
C9E C7E C4E C3E 178.7(3) . . . . ?
C8E C7E C4E C5E 179.8(3) . . . . ?
C9E C7E C4E C5E -0.6(5) . . . . ?
F3E C5E C4E C3E 179.7(3) . . . . ?
C6E C5E C4E C3E 0.9(5) . . . . ?
F3E C5E C4E C7E -0.9(5) . . . . ?
C6E C5E C4E C7E -179.7(3) . . . . ?
C2E C1E C10E C11E -2.7(5) . . . . ?
C6E C1E C10E C11E 176.4(3) . . . . ?
C2E C1E C10E C12E -178.5(3) . . . . ?
C6E C1E C10E C12E 0.6(5) . . . . ?
